data_7210105
loop_
_publ_author_name
'Liao, Jian-Zhen'
'Ke, Hua'
'Liu, Jian-Jun'
'Li, Zuo-Yin'
'Lin, Mei-Jin'
'Wang, Jun-Dong'
'Huang, Chang-Cang'

_publ_section_title
;
 Coordination polymers of tetrazole-yl acylamide with octahedrally
 coordinated divalent transition metals: the effects of metal centers and
 side-groups on the structural topologies and symmetries
;
_journal_issue 24
_journal_name_full CrystEngComm
_journal_page_first 4830
_journal_paper_doi 10.1039/c3ce27100e
_journal_volume 15
_journal_year 2013
_chemical_formula_sum 'C8 H12 Cd N10 O2'
_chemical_formula_weight 392.68
_chemical_name_systematic
;
?
;
_space_group_IT_number 9
_symmetry_cell_setting monoclinic
_symmetry_space_group_name_Hall 'C -2yc'
_symmetry_space_group_name_H-M 'C 1 c 1'
_atom_sites_solution_hydrogens geom
_atom_sites_solution_primary direct
_atom_sites_solution_secondary difmap
_audit_creation_method SHELXL-97
_cell_angle_alpha 90.00
_cell_angle_beta 115.98(3)
_cell_angle_gamma 90.00
_cell_formula_units_Z 4
_cell_length_a 9.4928(19)
_cell_length_b 18.587(4)
_cell_length_c 8.9107(18)
_cell_measurement_reflns_used 2631
_cell_measurement_temperature 293(2)
_cell_measurement_theta_max 27.4546
_cell_measurement_theta_min 3.3577
_cell_volume 1413.3(6)
_computing_cell_refinement 'CrystalClear (Rigaku Inc., 2007)'
_computing_data_collection 'CrystalClear (Rigaku Inc., 2007)'
_computing_data_reduction 'CrystalClear (Rigaku Inc., 2007)'
_computing_molecular_graphics 'SHELXTL-V (Sheldrick, 1998)'
_computing_publication_material 'SHELXL-97/2 (Sheldrick,1997)'
_computing_structure_refinement 'SHELXL-97 (Sheldrick, 1997)'
_computing_structure_solution 'SHELXS-97 (Sheldrick, 1990)'
_diffrn_ambient_temperature 293(2)
_diffrn_measured_fraction_theta_full 0.983
_diffrn_measured_fraction_theta_max 0.983
_diffrn_measurement_device_type 'Rigaku Mercury CCD area-detector'
_diffrn_measurement_method '\w scan'
_diffrn_radiation_monochromator graphite
_diffrn_radiation_source 'fine-focus sealed tube'
_diffrn_radiation_type MoK\a
_diffrn_radiation_wavelength 0.71073
_diffrn_reflns_av_R_equivalents 0.0296
_diffrn_reflns_av_sigmaI/netI 0.0309
_diffrn_reflns_limit_h_max 12
_diffrn_reflns_limit_h_min -9
_diffrn_reflns_limit_k_max 23
_diffrn_reflns_limit_k_min -20
_diffrn_reflns_limit_l_max 11
_diffrn_reflns_limit_l_min -11
_diffrn_reflns_number 5833
_diffrn_reflns_theta_full 27.49
_diffrn_reflns_theta_max 27.49
_diffrn_reflns_theta_min 3.36
_exptl_absorpt_coefficient_mu 1.568
_exptl_absorpt_correction_T_max 0.9281
_exptl_absorpt_correction_T_min 0.8815
_exptl_absorpt_correction_type numerical
_exptl_absorpt_process_details 'RAPID AUTO (Rigaku Corporation, 1998)'
_exptl_crystal_colour Colourless
_exptl_crystal_density_diffrn 1.845
_exptl_crystal_density_method 'not measured'
_exptl_crystal_description Block
_exptl_crystal_F_000 776
_exptl_crystal_size_max 0.19
_exptl_crystal_size_mid 0.15
_exptl_crystal_size_min 0.11
_refine_diff_density_max 0.484
_refine_diff_density_min -0.346
_refine_diff_density_rms 0.060
_refine_ls_abs_structure_details 'Flack H D (1983), Acta Cryst. A39, 876-881'
_refine_ls_abs_structure_Flack 0.00(18)
_refine_ls_extinction_method none
_refine_ls_goodness_of_fit_ref 1.035
_refine_ls_hydrogen_treatment constr
_refine_ls_matrix_type full
_refine_ls_number_parameters 191
_refine_ls_number_reflns 2475
_refine_ls_number_restraints 2
_refine_ls_restrained_S_all 1.034
_refine_ls_R_factor_all 0.0231
_refine_ls_R_factor_gt 0.0228
_refine_ls_shift/su_max 0.000
_refine_ls_shift/su_mean 0.000
_refine_ls_structure_factor_coef Fsqd
_refine_ls_weighting_details 'calc w=1/[\s^2^(Fo^2^)+(0.0074P)^2^+3.1547P] where P=(Fo^2^+2Fc^2^)/3'
_refine_ls_weighting_scheme calc
_refine_ls_wR_factor_gt 0.0480
_refine_ls_wR_factor_ref 0.0481
_reflns_number_gt 2457
_reflns_number_total 2475
_reflns_threshold_expression >2sigma(I)
_cod_data_source_file c3ce27100e.txt
_cod_data_source_block compound5
_cod_original_cell_volume 1413.4(5)
_cod_original_sg_symbol_H-M Cc
_cod_database_code 7210105

loop_
_symmetry_equiv_pos_as_xyz
'x, y, z'
'x, -y, z+1/2'
'x+1/2, y+1/2, z'
'x+1/2, -y+1/2, z+1/2'

loop_
_atom_site_label
_atom_site_type_symbol
_atom_site_fract_x
_atom_site_fract_y
_atom_site_fract_z
_atom_site_U_iso_or_equiv
_atom_site_adp_type
_atom_site_occupancy
_atom_site_symmetry_multiplicity
_atom_site_calc_flag
_atom_site_refinement_flags
Cd1 Cd 0.26906(5) 0.369976(10) 0.09242(5) 0.02791(7) Uani 1 1 d .
N9 N 0.1009(5) 0.55663(18) 0.2286(4) 0.0374(8) Uani 1 1 d .
N10 N 0.2164(4) 0.54919(16) 0.3868(4) 0.0323(8) Uani 1 1 d .
N8 N 0.0846(5) 0.4979(2) 0.1472(4) 0.0422(9) Uani 1 1 d .
N7 N 0.1901(4) 0.44856(18) 0.2465(4) 0.0379(8) Uani 1 1 d .
N6 N 0.3833(5) 0.4492(2) 0.5284(4) 0.0419(9) Uani 1 1 d .
H6 H 0.3912 0.4033 0.5232 0.050 Uiso 1 1 calc R
O2 O 0.4861(4) 0.54672(17) 0.6975(4) 0.0541(9) Uani 1 1 d .
O1 O 0.3959(4) 0.29315(16) -0.0257(4) 0.0484(8) Uani 1 1 d .
N2 N 0.4109(4) 0.29386(16) 0.3012(4) 0.0323(8) Uani 1 1 d .
N3 N 0.4416(5) 0.30425(19) 0.4631(4) 0.0420(9) Uani 1 1 d .
N1 N 0.4887(5) 0.2012(2) 0.1619(4) 0.0361(8) Uani 1 1 d .
H1 H 0.5181 0.1570 0.1735 0.043 Uiso 1 1 calc R
N5 N 0.5608(4) 0.20657(17) 0.4530(4) 0.0337(8) Uani 1 1 d .
N4 N 0.5304(5) 0.2530(2) 0.5531(4) 0.0423(9) Uani 1 1 d .
C1 C 0.3251(10) 0.1616(5) -0.2501(11) 0.134(4) Uani 1 1 d .
H1A H 0.3463 0.1310 -0.3247 0.201 Uiso 1 1 calc R
H1B H 0.2683 0.2033 -0.3096 0.201 Uiso 1 1 calc R
H1C H 0.2638 0.1358 -0.2064 0.201 Uiso 1 1 calc R
C2 C 0.4725(6) 0.1840(3) -0.1132(5) 0.0532(13) Uani 1 1 d .
H2A H 0.5343 0.2097 -0.1583 0.064 Uiso 1 1 calc R
H2B H 0.5310 0.1416 -0.0561 0.064 Uiso 1 1 calc R
C3 C 0.4493(5) 0.2317(2) 0.0114(5) 0.0392(10) Uani 1 1 d .
C4 C 0.4862(5) 0.2349(2) 0.2997(4) 0.0305(8) Uani 1 1 d .
C5 C 0.7462(9) 0.4297(6) 0.7723(12) 0.148(4) Uani 1 1 d .
H5A H 0.8194 0.3968 0.8510 0.223 Uiso 1 1 calc R
H5B H 0.7920 0.4768 0.7893 0.223 Uiso 1 1 calc R
H5C H 0.7209 0.4139 0.6609 0.223 Uiso 1 1 calc R
C6 C 0.6071(7) 0.4321(3) 0.7958(6) 0.0706(18) Uani 1 1 d .
H6A H 0.6326 0.4483 0.9082 0.085 Uiso 1 1 calc R
H6B H 0.5629 0.3841 0.7826 0.085 Uiso 1 1 calc R
C7 C 0.4877(6) 0.4823(3) 0.6715(6) 0.0458(12) Uani 1 1 d .
C8 C 0.2668(5) 0.4824(2) 0.3918(5) 0.0309(8) Uani 1 1 d .

loop_
_atom_site_aniso_label
_atom_site_aniso_U_11
_atom_site_aniso_U_22
_atom_site_aniso_U_33
_atom_site_aniso_U_23
_atom_site_aniso_U_13
_atom_site_aniso_U_12
Cd1 0.03719(12) 0.01687(11) 0.02386(10) 0.00102(18) 0.00801(8) 0.0007(2)
N9 0.046(2) 0.0311(19) 0.0274(16) -0.0005(14) 0.0090(15) 0.0107(16)
N10 0.047(2) 0.0193(16) 0.0256(15) -0.0040(12) 0.0112(15) 0.0059(14)
N8 0.049(2) 0.035(2) 0.0318(18) -0.0056(15) 0.0070(16) 0.0134(18)
N7 0.047(2) 0.0278(18) 0.0295(17) -0.0054(13) 0.0079(16) 0.0100(15)
N6 0.055(2) 0.0259(19) 0.0320(18) -0.0016(14) 0.0071(17) 0.0133(17)
O2 0.0441(19) 0.0395(18) 0.0516(19) -0.0141(15) -0.0040(15) 0.0096(15)
O1 0.076(2) 0.0400(18) 0.0392(16) 0.0156(13) 0.0347(17) 0.0223(16)
N2 0.047(2) 0.0218(17) 0.0228(15) 0.0053(12) 0.0105(14) 0.0104(15)
N3 0.066(3) 0.0291(19) 0.0267(17) 0.0053(14) 0.0164(18) 0.0184(19)
N1 0.058(2) 0.0249(19) 0.0266(17) 0.0070(14) 0.0192(17) 0.0180(18)
N5 0.047(2) 0.0247(18) 0.0262(16) 0.0043(13) 0.0129(15) 0.0118(15)
N4 0.062(3) 0.036(2) 0.0244(17) 0.0046(15) 0.0148(17) 0.0220(19)
C1 0.107(7) 0.160(8) 0.146(8) -0.110(7) 0.066(6) -0.043(6)
C2 0.077(4) 0.056(3) 0.035(2) 0.007(2) 0.033(3) 0.025(3)
C3 0.049(3) 0.040(3) 0.034(2) 0.0072(18) 0.023(2) 0.015(2)
C4 0.039(2) 0.025(2) 0.0257(19) 0.0024(14) 0.0124(16) 0.0055(16)
C5 0.067(5) 0.176(10) 0.153(9) -0.001(7) 0.003(5) 0.049(6)
C6 0.068(4) 0.065(4) 0.047(3) -0.007(3) -0.004(3) 0.033(3)
C7 0.044(3) 0.044(3) 0.040(2) -0.0077(19) 0.010(2) 0.015(2)
C8 0.036(2) 0.023(2) 0.0307(19) -0.0008(14) 0.0119(16) 0.0056(16)

loop_
_atom_type_symbol
_atom_type_description
_atom_type_scat_dispersion_real
_atom_type_scat_dispersion_imag
_atom_type_scat_source
C C 0.0033 0.0016 'International Tables Vol C Tables 4.2.6.8 and 6.1.1.4'
H H 0.0000 0.0000 'International Tables Vol C Tables 4.2.6.8 and 6.1.1.4'
N N 0.0061 0.0033 'International Tables Vol C Tables 4.2.6.8 and 6.1.1.4'
O O 0.0106 0.0060 'International Tables Vol C Tables 4.2.6.8 and 6.1.1.4'
Cd Cd -0.8075 1.2024 'International Tables Vol C Tables 4.2.6.8 and 6.1.1.4'

loop_
_geom_angle_atom_site_label_1
_geom_angle_atom_site_label_2
_geom_angle_atom_site_label_3
_geom_angle
_geom_angle_site_symmetry_1
_geom_angle_site_symmetry_3
N10 Cd1 N2 158.52(13) 2_564 .
N10 Cd1 N5 98.11(12) 2_564 4_454
N2 Cd1 N5 96.81(12) . 4_454
N10 Cd1 N7 92.68(12) 2_564 .
N2 Cd1 N7 97.86(12) . .
N5 Cd1 N7 106.36(13) 4_454 .
N10 Cd1 O1 90.89(11) 2_564 .
N2 Cd1 O1 75.77(11) . .
N5 Cd1 O1 82.67(12) 4_454 .
N7 Cd1 O1 169.70(12) . .
N10 Cd1 O2 74.63(11) 2_564 2_564
N2 Cd1 O2 89.01(12) . 2_564
N5 Cd1 O2 171.33(12) 4_454 2_564
N7 Cd1 O2 79.07(13) . 2_564
O1 Cd1 O2 92.59(13) . 2_564
N8 N9 N10 110.0(3) . .
C8 N10 N9 104.2(3) . .
C8 N10 Cd1 130.6(3) . 2_565
N9 N10 Cd1 124.5(2) . 2_565
N9 N8 N7 109.5(3) . .
C8 N7 N8 104.3(3) . .
C8 N7 Cd1 133.3(3) . .
N8 N7 Cd1 111.9(2) . .
C7 N6 C8 126.4(4) . .
C7 O2 Cd1 129.4(3) . 2_565
C3 O1 Cd1 131.5(3) . .
C4 N2 N3 105.4(3) . .
C4 N2 Cd1 130.4(3) . .
N3 N2 Cd1 124.2(2) . .
N4 N3 N2 109.5(3) . .
C3 N1 C4 125.9(4) . .
C4 N5 N4 104.5(3) . .
C4 N5 Cd1 137.4(3) . 4
N4 N5 Cd1 114.6(2) . 4
N3 N4 N5 109.2(3) . .
C1 C2 C3 112.8(5) . .
O1 C3 N1 123.8(4) . .
O1 C3 C2 121.4(4) . .
N1 C3 C2 114.7(4) . .
N2 C4 N5 111.4(3) . .
N2 C4 N1 127.3(4) . .
N5 C4 N1 121.3(4) . .
C5 C6 C7 111.0(6) . .
O2 C7 N6 123.5(4) . .
O2 C7 C6 122.3(4) . .
N6 C7 C6 114.2(4) . .
N10 C8 N7 112.0(3) . .
N10 C8 N6 125.9(3) . .
N7 C8 N6 122.1(3) . .

loop_
_geom_bond_atom_site_label_1
_geom_bond_atom_site_label_2
_geom_bond_distance
_geom_bond_site_symmetry_2
Cd1 N10 2.250(3) 2_564
Cd1 N2 2.254(3) .
Cd1 N5 2.308(3) 4_454
Cd1 N7 2.341(3) .
Cd1 O1 2.388(3) .
Cd1 O2 2.414(3) 2_564
N9 N8 1.283(5) .
N9 N10 1.362(4) .
N10 C8 1.323(5) .
N10 Cd1 2.250(3) 2_565
N8 N7 1.360(5) .
N7 C8 1.333(5) .
N6 C7 1.370(6) .
N6 C8 1.381(5) .
O2 C7 1.222(5) .
O2 Cd1 2.414(3) 2_565
O1 C3 1.235(5) .
N2 C4 1.312(5) .
N2 N3 1.354(4) .
N3 N4 1.292(5) .
N1 C3 1.348(5) .
N1 C4 1.388(5) .
N5 C4 1.340(5) .
N5 N4 1.360(5) .
N5 Cd1 2.308(3) 4
C1 C2 1.457(9) .
C2 C3 1.510(6) .
C5 C6 1.425(11) .
C6 C7 1.510(6) .

loop_
_geom_hbond_atom_site_label_D
_geom_hbond_atom_site_label_H
_geom_hbond_atom_site_label_A
_geom_hbond_distance_DH
_geom_hbond_distance_HA
_geom_hbond_distance_DA
_geom_hbond_angle_DHA
_geom_hbond_site_symmetry_A
N6 H6 N3 0.86 2.03 2.862(5) 161.7 .
N1 H1 N9 0.86 2.00 2.856(5) 173.3 3_545
